data_2222137
loop_
_publ_author_name
'Li, Hong'
'Wang, Zhi-Qiang'
'Yang, Liu-Zhi'
'Liu, Yan-Qi'
'Mao, Duo-Bin'

_publ_section_title
;
 4,4'-(Anthracene-9,10-diyl)dibenzoic acid dimethylformamide disolvate
;
_journal_coeditor_code SI2166
_journal_issue 6
_journal_name_full 'Acta Crystallographica Section E'
_journal_page_first o1223
_journal_paper_doi 10.1107/S1600536809014858
_journal_volume 65
_journal_year 2009
_chemical_formula_iupac 'C28 H18 O4, 2C3 H7 N O'
_chemical_formula_moiety 'C28 H18 O4, 2(C3 H7 N O)'
_chemical_formula_sum 'C34 H32 N2 O6'
_chemical_formula_weight 564.62
_chemical_name_systematic
;
4,4'-(Anthracene-9,10-diyl)dibenzoic acid dimethylformamide disolvate
;
_space_group_IT_number 2
_symmetry_cell_setting triclinic
_symmetry_space_group_name_Hall '-P 1'
_symmetry_space_group_name_H-M 'P -1'
_atom_sites_solution_hydrogens geom
_atom_sites_solution_primary direct
_atom_sites_solution_secondary difmap
_audit_creation_method SHELXL-97
_cell_angle_alpha 71.157(3)
_cell_angle_beta 77.640(3)
_cell_angle_gamma 79.754(3)
_cell_formula_units_Z 1
_cell_length_a 7.3692(15)
_cell_length_b 8.9981(18)
_cell_length_c 12.124(2)
_cell_measurement_reflns_used 879
_cell_measurement_temperature 295(2)
_cell_measurement_theta_max 22.03
_cell_measurement_theta_min 2.85
_cell_volume 738.0(2)
_computing_cell_refinement 'SAINT (Bruker, 2004)'
_computing_data_collection 'APEX2 (Bruker, 2004)'
_computing_data_reduction 'SAINT (Bruker, 2004)'
_computing_molecular_graphics 'SHELXTL (Sheldrick, 2008)'
_computing_publication_material 'SHELXTL (Sheldrick, 2008) and PLATON (Spek, 2009)'
_computing_structure_refinement 'SHELXL97 (Sheldrick, 2008)'
_computing_structure_solution 'SHELXS97 (Sheldrick, 2008)'
_diffrn_ambient_temperature 295(2)
_diffrn_measured_fraction_theta_full 0.993
_diffrn_measured_fraction_theta_max 0.993
_diffrn_measurement_device_type 'Bruker SMART APEX CCD area-detector'
_diffrn_measurement_method '\f and \w'
_diffrn_radiation_monochromator graphite
_diffrn_radiation_source 'fine-focus sealed tube'
_diffrn_radiation_type MoK\a
_diffrn_radiation_wavelength 0.71073
_diffrn_reflns_av_R_equivalents 0.0283
_diffrn_reflns_av_sigmaI/netI 0.0487
_diffrn_reflns_limit_h_max 8
_diffrn_reflns_limit_h_min -8
_diffrn_reflns_limit_k_max 9
_diffrn_reflns_limit_k_min -10
_diffrn_reflns_limit_l_max 14
_diffrn_reflns_limit_l_min -14
_diffrn_reflns_number 5691
_diffrn_reflns_theta_full 25.49
_diffrn_reflns_theta_max 25.49
_diffrn_reflns_theta_min 2.41
_exptl_absorpt_coefficient_mu 0.087
_exptl_absorpt_correction_T_max 0.9944
_exptl_absorpt_correction_T_min 0.9802
_exptl_absorpt_correction_type multi-scan
_exptl_absorpt_process_details '(SADABS; Sheldrick, 1996)'
_exptl_crystal_colour colourless
_exptl_crystal_density_diffrn 1.270
_exptl_crystal_density_method 'not measured'
_exptl_crystal_description block
_exptl_crystal_F_000 298
_exptl_crystal_size_max 0.23
_exptl_crystal_size_mid 0.16
_exptl_crystal_size_min 0.06
_refine_diff_density_max 0.157
_refine_diff_density_min -0.201
_refine_ls_extinction_method none
_refine_ls_goodness_of_fit_ref 1.024
_refine_ls_hydrogen_treatment constr
_refine_ls_matrix_type full
_refine_ls_number_parameters 203
_refine_ls_number_reflns 2721
_refine_ls_number_restraints 0
_refine_ls_restrained_S_all 1.024
_refine_ls_R_factor_all 0.1069
_refine_ls_R_factor_gt 0.0532
_refine_ls_shift/su_max 0.000
_refine_ls_shift/su_mean 0.000
_refine_ls_structure_factor_coef Fsqd
_refine_ls_weighting_details 'w=1/[\s^2^(Fo^2^)+(0.0732P)^2^+0.04P] where P=(Fo^2^+2Fc^2^)/3'
_refine_ls_weighting_scheme calc
_refine_ls_wR_factor_gt 0.1298
_refine_ls_wR_factor_ref 0.1622
_reflns_number_gt 1467
_reflns_number_total 2721
_reflns_threshold_expression I>2\s(I)
_cod_data_source_file si2166.cif
_cod_data_source_block I
_cod_depositor_comments
;
The following automatic conversions were performed:
'_symmetry_cell_setting' value 'Triclinic' changed to 'triclinic'
according to '/home/saulius/struct/CIF-dictionaries/cif_core.dic'
dictionary named 'cif_core.dic' version 2.4.1 from 2010-06-29.

Automatic conversion script
Id: cif_fix_enum 1527 2010-12-29 10:47:43Z saulius 

The following automatic conversions were performed:

'_symmetry_cell_setting' value 'Triclinic' changed to 'triclinic'
according to /home/saulius/struct/CIF-dictionaries/cif_core.dic
dictionary named 'cif_core.dic' version 2.4.1 from 2010-06-29.

Automatic conversion script
Id: cif_fix_values 1715 2011-07-08 13:25:40Z adriana 
;
_cod_original_cell_volume 738.0(3)
_cod_database_code 2222137
_cod_database_fobs_code 2222137

loop_
_symmetry_equiv_pos_as_xyz
'x, y, z'
'-x, -y, -z'

loop_
_atom_site_type_symbol
_atom_site_label
_atom_site_fract_x
_atom_site_fract_y
_atom_site_fract_z
_atom_site_U_iso_or_equiv
_atom_site_adp_type
_atom_site_calc_flag
_atom_site_refinement_flags
_atom_site_occupancy
_atom_site_disorder_assembly
_atom_site_disorder_group
C C15 0.5707(5) 0.2790(4) 0.4860(3) 0.0742(9) Uani d P 0.529(6) A 1
H H15 0.4771 0.2595 0.4536 0.089 Uiso calc PR 0.529(6) A 1
O O3 0.5840(5) 0.2039(5) 0.5938(4) 0.0918(18) Uani d P 0.529(6) A 1
C C15' 0.5707(5) 0.2790(4) 0.4860(3) 0.0742(9) Uani d P 0.471(6) A 2
H H15' 0.5944 0.2141 0.5598 0.089 Uiso calc PR 0.471(6) A 2
O O3' 0.4309(7) 0.2700(6) 0.4479(4) 0.096(2) Uani d P 0.471(6) A 2
N N1 0.6843(3) 0.3826(3) 0.41928(19) 0.0637(6) Uani d . 1 . .
C C16 0.6620(5) 0.4705(4) 0.2994(3) 0.0999(12) Uani d . 1 . .
H H16A 0.5498 0.4476 0.2831 0.150 Uiso calc R 1 . .
H H16B 0.7677 0.4407 0.2459 0.150 Uiso calc R 1 . .
H H16C 0.6535 0.5816 0.2895 0.150 Uiso calc R 1 . .
C C17 0.8377(4) 0.4104(5) 0.4627(3) 0.0945(11) Uani d . 1 . .
H H17A 0.8375 0.3450 0.5429 0.142 Uiso calc R 1 . .
H H17B 0.8249 0.5196 0.4598 0.142 Uiso calc R 1 . .
H H17C 0.9532 0.3852 0.4146 0.142 Uiso calc R 1 . .
O O1 -0.1924(3) -0.0937(3) 0.42504(19) 0.1024(9) Uani d . 1 . .
O O2 -0.3377(3) -0.0181(3) 0.2730(2) 0.1090(9) Uani d . 1 . .
H H2D -0.4140 -0.0728 0.3213 0.163 Uiso calc R 1 . .
C C1 -0.0616(3) 0.0915(3) 0.2520(2) 0.0496(6) Uani d . 1 . .
C C2 -0.0651(4) 0.1757(3) 0.1348(2) 0.0638(8) Uani d . 1 . .
H H2 -0.1589 0.1662 0.0978 0.077 Uiso calc R 1 . .
C C3 0.0713(4) 0.2746(3) 0.0719(2) 0.0594(7) Uani d . 1 . .
H H3 0.0669 0.3313 -0.0068 0.071 Uiso calc R 1 . .
C C4 0.2133(3) 0.2901(3) 0.1243(2) 0.0445(6) Uani d . 1 . .
C C5 0.2169(3) 0.2037(3) 0.2414(2) 0.0525(7) Uani d . 1 . .
H H5 0.3117 0.2117 0.2783 0.063 Uiso calc R 1 . .
C C6 0.0805(3) 0.1053(3) 0.3045(2) 0.0537(7) Uani d . 1 . .
H H6 0.0852 0.0480 0.3831 0.064 Uiso calc R 1 . .
C C7 -0.2053(4) -0.0146(3) 0.3219(3) 0.0643(8) Uani d . 1 . .
C C8 0.6573(4) 0.1754(3) -0.1369(2) 0.0640(8) Uani d . 1 . .
H H8 0.6611 0.0821 -0.1552 0.077 Uiso calc R 1 . .
C C9 0.5159(4) 0.2148(3) -0.0568(2) 0.0549(7) Uani d . 1 . .
H H9 0.4239 0.1477 -0.0204 0.066 Uiso calc R 1 . .
C C10 0.5040(3) 0.3575(3) -0.02629(19) 0.0432(6) Uani d . 1 . .
C C11 0.3592(3) 0.3985(3) 0.05850(19) 0.0419(6) Uani d . 1 . .
C C12 0.3533(3) 0.5398(3) 0.08512(19) 0.0419(6) Uani d . 1 . .
C C13 0.2061(3) 0.5896(3) 0.1681(2) 0.0514(7) Uani d . 1 . .
H H13 0.1110 0.5259 0.2059 0.062 Uiso calc R 1 . .
C C14 0.2008(4) 0.7263(3) 0.1932(2) 0.0620(8) Uani d . 1 . .
H H14 0.1031 0.7554 0.2478 0.074 Uiso calc R 1 . .

loop_
_atom_site_aniso_label
_atom_site_aniso_U_11
_atom_site_aniso_U_22
_atom_site_aniso_U_33
_atom_site_aniso_U_12
_atom_site_aniso_U_13
_atom_site_aniso_U_23
C15 0.066(2) 0.089(2) 0.066(2) -0.0197(18) -0.0072(17) -0.0164(19)
O3 0.082(3) 0.114(4) 0.071(3) -0.054(3) -0.012(2) 0.006(3)
C15' 0.066(2) 0.089(2) 0.066(2) -0.0197(18) -0.0072(17) -0.0164(19)
O3' 0.087(4) 0.120(4) 0.079(3) -0.060(3) -0.015(3) 0.000(3)
N1 0.0574(14) 0.0753(17) 0.0547(14) -0.0202(12) -0.0040(11) -0.0113(12)
C16 0.088(2) 0.119(3) 0.071(2) -0.022(2) -0.0099(18) 0.004(2)
C17 0.079(2) 0.125(3) 0.086(2) -0.045(2) -0.0063(19) -0.028(2)
O1 0.0933(16) 0.128(2) 0.0722(15) -0.0639(15) -0.0176(13) 0.0188(14)
O2 0.0826(16) 0.137(2) 0.0938(17) -0.0672(15) -0.0245(14) 0.0188(15)
C1 0.0454(14) 0.0470(15) 0.0548(16) -0.0134(12) -0.0041(12) -0.0114(12)
C2 0.0535(16) 0.0701(19) 0.0652(18) -0.0227(14) -0.0159(14) -0.0045(15)
C3 0.0605(16) 0.0624(18) 0.0512(15) -0.0233(14) -0.0133(13) -0.0001(13)
C4 0.0460(14) 0.0408(14) 0.0468(14) -0.0098(11) -0.0061(11) -0.0115(12)
C5 0.0541(15) 0.0553(16) 0.0474(15) -0.0189(13) -0.0085(12) -0.0077(13)
C6 0.0593(16) 0.0519(16) 0.0453(14) -0.0170(13) -0.0041(12) -0.0058(12)
C7 0.0506(17) 0.0634(19) 0.074(2) -0.0191(14) -0.0030(15) -0.0121(16)
C8 0.085(2) 0.0442(16) 0.0605(17) -0.0144(14) 0.0043(15) -0.0192(14)
C9 0.0667(17) 0.0400(15) 0.0549(16) -0.0186(12) 0.0012(13) -0.0107(12)
C10 0.0494(14) 0.0359(14) 0.0416(13) -0.0110(11) -0.0061(11) -0.0054(11)
C11 0.0453(13) 0.0386(14) 0.0391(13) -0.0119(10) -0.0083(11) -0.0034(11)
C12 0.0426(13) 0.0404(14) 0.0404(13) -0.0080(10) -0.0063(10) -0.0074(11)
C13 0.0485(14) 0.0494(16) 0.0499(15) -0.0125(12) 0.0041(12) -0.0104(12)
C14 0.0724(18) 0.0492(17) 0.0573(17) -0.0080(14) 0.0079(14) -0.0178(14)

loop_
_atom_type_symbol
_atom_type_description
_atom_type_scat_dispersion_real
_atom_type_scat_dispersion_imag
_atom_type_scat_source
C C 0.0033 0.0016 'International Tables Vol C Tables 4.2.6.8 and 6.1.1.4'
H H 0.0000 0.0000 'International Tables Vol C Tables 4.2.6.8 and 6.1.1.4'
N N 0.0061 0.0033 'International Tables Vol C Tables 4.2.6.8 and 6.1.1.4'
O O 0.0106 0.0060 'International Tables Vol C Tables 4.2.6.8 and 6.1.1.4'

loop_
_geom_angle_atom_site_label_1
_geom_angle_atom_site_label_2
_geom_angle_atom_site_label_3
_geom_angle_site_symmetry_1
_geom_angle_site_symmetry_3
_geom_angle
_geom_angle_publ_flag
O3 C15 N1 . . 122.5(4) ?
O3 C15 H15 . . 118.8 ?
N1 C15 H15 . . 118.8 ?
C15 N1 C17 . . 121.0(3) ?
C15 N1 C16 . . 121.5(3) ?
C17 N1 C16 . . 117.5(2) ?
N1 C16 H16A . . 109.5 ?
N1 C16 H16B . . 109.5 ?
H16A C16 H16B . . 109.5 ?
N1 C16 H16C . . 109.5 ?
H16A C16 H16C . . 109.5 ?
H16B C16 H16C . . 109.5 ?
N1 C17 H17A . . 109.5 ?
N1 C17 H17B . . 109.5 ?
H17A C17 H17B . . 109.5 ?
N1 C17 H17C . . 109.5 ?
H17A C17 H17C . . 109.5 ?
H17B C17 H17C . . 109.5 ?
C7 O2 H2D . . 109.5 ?
C6 C1 C2 . . 118.9(2) ?
C6 C1 C7 . . 119.4(2) ?
C2 C1 C7 . . 121.6(2) ?
C1 C2 C3 . . 120.2(2) ?
C1 C2 H2 . . 119.9 ?
C3 C2 H2 . . 119.9 ?
C4 C3 C2 . . 121.2(2) ?
C4 C3 H3 . . 119.4 ?
C2 C3 H3 . . 119.4 ?
C3 C4 C5 . . 118.1(2) ?
C3 C4 C11 . . 121.9(2) ?
C5 C4 C11 . . 119.9(2) ?
C4 C5 C6 . . 120.7(2) ?
C4 C5 H5 . . 119.6 ?
C6 C5 H5 . . 119.6 ?
C1 C6 C5 . . 120.8(2) ?
C1 C6 H6 . . 119.6 ?
C5 C6 H6 . . 119.6 ?
O1 C7 O2 . . 122.7(3) ?
O1 C7 C1 . . 119.7(3) ?
O2 C7 C1 . . 117.6(3) ?
C9 C8 C14 . 2_665 120.8(3) ?
C9 C8 H8 . . 119.6 ?
C14 C8 H8 2_665 . 119.6 ?
C8 C9 C10 . . 121.5(2) ?
C8 C9 H9 . . 119.2 ?
C10 C9 H9 . . 119.2 ?
C11 C10 C9 . . 122.0(2) ?
C11 C10 C12 . 2_665 119.9(2) ?
C9 C10 C12 . 2_665 118.1(2) ?
C12 C11 C10 . . 119.9(2) ?
C12 C11 C4 . . 119.3(2) ?
C10 C11 C4 . . 120.8(2) ?
C11 C12 C13 . . 122.3(2) ?
C11 C12 C10 . 2_665 120.2(2) ?
C13 C12 C10 . 2_665 117.5(2) ?
C14 C13 C12 . . 122.0(2) ?
C14 C13 H13 . . 119.0 ?
C12 C13 H13 . . 119.0 ?
C13 C14 C8 . 2_665 120.0(2) ?
C13 C14 H14 . . 120.0 ?
C8 C14 H14 2_665 . 120.0 ?

loop_
_geom_bond_atom_site_label_1
_geom_bond_atom_site_label_2
_geom_bond_site_symmetry_2
_geom_bond_distance
_geom_bond_publ_flag
C15 O3 . 1.279(4) ?
C15 N1 . 1.314(4) ?
C15 H15 . 0.9300 ?
N1 C17 . 1.434(4) ?
N1 C16 . 1.441(3) ?
C16 H16A . 0.9600 ?
C16 H16B . 0.9600 ?
C16 H16C . 0.9600 ?
C17 H17A . 0.9600 ?
C17 H17B . 0.9600 ?
C17 H17C . 0.9600 ?
O1 C7 . 1.238(3) ?
O2 C7 . 1.255(3) ?
O2 H2D . 0.8200 ?
C1 C6 . 1.378(3) ?
C1 C2 . 1.381(3) ?
C1 C7 . 1.485(3) ?
C2 C3 . 1.392(3) ?
C2 H2 . 0.9300 ?
C3 C4 . 1.382(3) ?
C3 H3 . 0.9300 ?
C4 C5 . 1.385(3) ?
C4 C11 . 1.499(3) ?
C5 C6 . 1.389(3) ?
C5 H5 . 0.9300 ?
C6 H6 . 0.9300 ?
C8 C9 . 1.346(3) ?
C8 C14 2_665 1.406(4) ?
C8 H8 . 0.9300 ?
C9 C10 . 1.430(3) ?
C9 H9 . 0.9300 ?
C10 C11 . 1.403(3) ?
C10 C12 2_665 1.438(3) ?
C11 C12 . 1.401(3) ?
C12 C13 . 1.428(3) ?
C12 C10 2_665 1.438(3) ?
C13 C14 . 1.353(3) ?
C13 H13 . 0.9300 ?
C14 C8 2_665 1.406(4) ?
C14 H14 . 0.9300 ?

loop_
_geom_hbond_atom_site_label_D
_geom_hbond_atom_site_label_H
_geom_hbond_atom_site_label_A
_geom_hbond_site_symmetry_A
_geom_hbond_distance_DH
_geom_hbond_distance_HA
_geom_hbond_distance_DA
_geom_hbond_angle_DHA
O2 H2D O3 2_556 0.82 1.79 2.603(4) 170.2
C5 H5 O3' . 0.93 2.63 3.478(5) 152.2
C16 H16A Cg1 . 0.96 2.91 3.485(3) 120

loop_
_geom_torsion_atom_site_label_1
_geom_torsion_atom_site_label_2
_geom_torsion_atom_site_label_3
_geom_torsion_atom_site_label_4
_geom_torsion_site_symmetry_1
_geom_torsion_site_symmetry_2
_geom_torsion_site_symmetry_3
_geom_torsion_site_symmetry_4
_geom_torsion
_geom_torsion_publ_flag
O3 C15 N1 C17 . . . . 3.6(5) ?
O3 C15 N1 C16 . . . . -177.4(4) ?
C6 C1 C2 C3 . . . . -1.1(4) ?
C7 C1 C2 C3 . . . . 179.7(2) ?
C1 C2 C3 C4 . . . . 0.5(4) ?
C2 C3 C4 C5 . . . . 0.3(4) ?
C2 C3 C4 C11 . . . . -178.8(2) ?
C3 C4 C5 C6 . . . . -0.5(4) ?
C11 C4 C5 C6 . . . . 178.6(2) ?
C2 C1 C6 C5 . . . . 0.9(4) ?
C7 C1 C6 C5 . . . . -179.9(2) ?
C4 C5 C6 C1 . . . . -0.1(4) ?
C6 C1 C7 O1 . . . . -2.6(4) ?
C2 C1 C7 O1 . . . . 176.6(3) ?
C6 C1 C7 O2 . . . . 176.5(3) ?
C2 C1 C7 O2 . . . . -4.3(4) ?
C14 C8 C9 C10 2_665 . . . 0.3(4) ?
C8 C9 C10 C11 . . . . -178.9(2) ?
C8 C9 C10 C12 . . . 2_665 0.9(4) ?
C9 C10 C11 C12 . . . . -179.8(2) ?
C12 C10 C11 C12 2_665 . . . 0.4(4) ?
C9 C10 C11 C4 . . . . 2.2(3) ?
C12 C10 C11 C4 2_665 . . . -177.6(2) ?
C3 C4 C11 C12 . . . . 106.8(3) ?
C5 C4 C11 C12 . . . . -72.3(3) ?
C3 C4 C11 C10 . . . . -75.2(3) ?
C5 C4 C11 C10 . . . . 105.7(3) ?
C10 C11 C12 C13 . . . . 178.1(2) ?
C4 C11 C12 C13 . . . . -3.9(3) ?
C10 C11 C12 C10 . . . 2_665 -0.4(4) ?
C4 C11 C12 C10 . . . 2_665 177.6(2) ?
C11 C12 C13 C14 . . . . -179.8(2) ?
C10 C12 C13 C14 2_665 . . . -1.3(4) ?
C12 C13 C14 C8 . . . 2_665 0.1(4) ?
